data_4336718
loop_
_publ_author_name
'Nihal Deligonul'
'Thomas G. Gray'

_publ_section_title
;
 Azadipyrromethene Complexes of d8 Metal Centers: Rhodium(I), Iridium(I),
 Palladium(II), and Platinum(II)
;
_journal_name_full 'Inorganic Chemistry'
_journal_page_first 13048
_journal_page_last 13057
_journal_paper_doi 10.1021/ic4017239
_journal_volume 52
_journal_year 2013
_chemical_formula_moiety 'C34 H22 N3 O2 Rh'
_chemical_formula_sum 'C34 H22 N3 O2 Rh'
_chemical_formula_weight 607.46
_chemical_name_systematic
;
 ?
;
_space_group_IT_number 14
_symmetry_cell_setting monoclinic
_symmetry_space_group_name_Hall '-P 2ybc'
_symmetry_space_group_name_H-M 'P 1 21/c 1'
_atom_sites_solution_hydrogens geom
_atom_sites_solution_primary direct
_atom_sites_solution_secondary difmap
_audit_creation_method SHELXL-97
_cell_angle_alpha 90.00
_cell_angle_beta 91.212(2)
_cell_angle_gamma 90.00
_cell_formula_units_Z 4
_cell_length_a 14.1784(19)
_cell_length_b 23.734(3)
_cell_length_c 8.0554(11)
_cell_measurement_reflns_used 6025
_cell_measurement_temperature 170(2)
_cell_measurement_theta_max 27.35
_cell_measurement_theta_min 2.24
_cell_volume 2710.1(6)
_computing_cell_refinement 'Bruker SMART'
_computing_data_collection 'Bruker SMART'
_computing_data_reduction 'Bruker SAINT'
_computing_molecular_graphics 'Bruker SHELXTL'
_computing_publication_material 'Bruker SHELXTL'
_computing_structure_refinement 'SHELXL-97 (Sheldrick, 1997)'
_computing_structure_solution 'SHELXS-97 (Sheldrick, 1990)'
_diffrn_ambient_temperature 170(2)
_diffrn_measured_fraction_theta_full 0.971
_diffrn_measured_fraction_theta_max 0.971
_diffrn_measurement_device_type 'BRuker AXS APEX II CCD area detector'
_diffrn_measurement_method 'phi and omega scans'
_diffrn_radiation_monochromator graphite
_diffrn_radiation_source 'fine-focus sealed tube'
_diffrn_radiation_type MoK\a
_diffrn_radiation_wavelength 0.71073
_diffrn_reflns_av_R_equivalents 0.1296
_diffrn_reflns_av_sigmaI/netI 0.1204
_diffrn_reflns_limit_h_max 18
_diffrn_reflns_limit_h_min -18
_diffrn_reflns_limit_k_max 30
_diffrn_reflns_limit_k_min -30
_diffrn_reflns_limit_l_max 10
_diffrn_reflns_limit_l_min -10
_diffrn_reflns_number 18012
_diffrn_reflns_theta_full 27.10
_diffrn_reflns_theta_max 27.10
_diffrn_reflns_theta_min 1.72
_diffrn_standards_decay_% none
_diffrn_standards_number 0
_exptl_absorpt_coefficient_mu 0.667
_exptl_absorpt_correction_T_max 0.9260
_exptl_absorpt_correction_T_min 0.8189
_exptl_absorpt_correction_type multi-scan
_exptl_absorpt_process_details 'AXScale in APEX 2 ( Bruker, 2004)'
_exptl_crystal_colour red
_exptl_crystal_density_diffrn 1.489
_exptl_crystal_description irregular
_exptl_crystal_F_000 1232
_exptl_crystal_size_max 0.31
_exptl_crystal_size_mid 0.23
_exptl_crystal_size_min 0.12
_refine_diff_density_max 2.217
_refine_diff_density_min -3.993
_refine_diff_density_rms 0.270
_refine_ls_extinction_method none
_refine_ls_goodness_of_fit_ref 1.074
_refine_ls_hydrogen_treatment constr
_refine_ls_matrix_type full
_refine_ls_number_parameters 361
_refine_ls_number_reflns 5811
_refine_ls_number_restraints 0
_refine_ls_restrained_S_all 1.074
_refine_ls_R_factor_all 0.1490
_refine_ls_R_factor_gt 0.0590
_refine_ls_shift/su_max 0.001
_refine_ls_shift/su_mean 0.000
_refine_ls_structure_factor_coef Fsqd
_refine_ls_weighting_details 'calc w=1/[\s^2^(Fo^2^)+(0.1315P)^2^+0.0000P] where P=(Fo^2^+2Fc^2^)/3'
_refine_ls_weighting_scheme calc
_refine_ls_wR_factor_gt 0.1619
_refine_ls_wR_factor_ref 0.2321
_reflns_number_gt 3734
_reflns_number_total 5811
_reflns_threshold_expression >2sigma(I)
_cod_data_source_file ic4017239_si_002_03.cif
_cod_data_source_block nd130809_0m
_cod_database_code 4336718

loop_
_symmetry_equiv_pos_as_xyz
'x, y, z'
'-x, y+1/2, -z+1/2'
'-x, -y, -z'
'x, -y-1/2, z-1/2'

loop_
_atom_site_label
_atom_site_type_symbol
_atom_site_fract_x
_atom_site_fract_y
_atom_site_fract_z
_atom_site_U_iso_or_equiv
_atom_site_adp_type
_atom_site_occupancy
_atom_site_symmetry_multiplicity
_atom_site_calc_flag
_atom_site_refinement_flags
N3 N 0.3050(4) 0.40752(18) 0.7493(6) 0.0324(11) Uani 1 1 d .
N2 N 0.3392(3) 0.3077(2) 0.7853(5) 0.0318(10) Uani 1 1 d .
N1 N 0.1881(3) 0.32231(19) 0.6430(5) 0.0335(10) Uani 1 1 d .
C5 C 0.2953(4) 0.1801(2) 0.7298(6) 0.0323(12) Uani 1 1 d .
C1 C 0.1306(4) 0.2872(2) 0.5563(6) 0.0322(12) Uani 1 1 d .
C11 C 0.0559(4) 0.3075(2) 0.4461(6) 0.0353(13) Uani 1 1 d .
C3 C 0.2406(4) 0.2302(2) 0.6772(6) 0.0312(12) Uani 1 1 d .
C28 C 0.5254(4) 0.2992(2) 0.9901(6) 0.0343(12) Uani 1 1 d .
H28 H 0.4648 0.2895 1.0292 0.041 Uiso 1 1 calc R
C21 C 0.3290(4) 0.5094(2) 0.6945(7) 0.0360(13) Uani 1 1 d .
C26 C 0.2613(5) 0.5129(2) 0.5628(7) 0.0407(14) Uani 1 1 d .
H26 H 0.2348 0.4796 0.5163 0.049 Uiso 1 1 calc R
C15 C -0.0092(5) 0.3798(3) 0.2606(7) 0.0464(15) Uani 1 1 d .
H15 H -0.0052 0.4164 0.2137 0.056 Uiso 1 1 calc R
C4 C 0.2608(4) 0.2887(2) 0.7145(6) 0.0315(12) Uani 1 1 d .
C6 C 0.2725(5) 0.1272(3) 0.6615(7) 0.0447(15) Uani 1 1 d .
H6 H 0.2231 0.1240 0.5806 0.054 Uiso 1 1 calc R
C29 C 0.6033(5) 0.2661(2) 1.0319(7) 0.0407(15) Uani 1 1 d .
H29 H 0.5953 0.2331 1.0972 0.049 Uiso 1 1 calc R
C20 C 0.3625(4) 0.4536(2) 0.7542(6) 0.0352(13) Uani 1 1 d .
C2 C 0.1608(4) 0.2308(2) 0.5775(6) 0.0337(12) Uani 1 1 d .
H2 H 0.1307 0.1986 0.5306 0.040 Uiso 1 1 calc R
C12 C -0.0199(4) 0.2722(3) 0.4002(7) 0.0425(14) Uani 1 1 d .
H12 H -0.0240 0.2355 0.4469 0.051 Uiso 1 1 calc R
C27 C 0.5366(4) 0.3471(2) 0.8900(6) 0.0325(12) Uani 1 1 d .
C32 C 0.6268(4) 0.3610(2) 0.8387(7) 0.0361(13) Uani 1 1 d .
H32 H 0.6357 0.3935 0.7716 0.043 Uiso 1 1 calc R
C19 C 0.4538(4) 0.4396(2) 0.8109(6) 0.0348(12) Uani 1 1 d .
H19 H 0.5052 0.4649 0.8267 0.042 Uiso 1 1 calc R
C30 C 0.6922(4) 0.2807(3) 0.9792(7) 0.0435(15) Uani 1 1 d .
H30 H 0.7450 0.2579 1.0087 0.052 Uiso 1 1 calc R
C17 C 0.3624(4) 0.3622(2) 0.7958(6) 0.0335(12) Uani 1 1 d .
C16 C 0.0599(4) 0.3615(3) 0.3734(6) 0.0388(14) Uani 1 1 d .
H16 H 0.1109 0.3858 0.4020 0.047 Uiso 1 1 calc R
C10 C 0.3691(4) 0.1833(3) 0.8474(7) 0.0374(13) Uani 1 1 d .
H10 H 0.3858 0.2186 0.8951 0.045 Uiso 1 1 calc R
C24 C 0.2739(6) 0.6133(3) 0.5657(9) 0.0518(18) Uani 1 1 d .
H24 H 0.2564 0.6487 0.5194 0.062 Uiso 1 1 calc R
C25 C 0.2342(5) 0.5648(3) 0.5025(8) 0.0496(17) Uani 1 1 d .
H25 H 0.1876 0.5672 0.4163 0.059 Uiso 1 1 calc R
C13 C -0.0892(5) 0.2905(3) 0.2866(7) 0.0577(19) Uani 1 1 d .
H13 H -0.1402 0.2663 0.2563 0.069 Uiso 1 1 calc R
C22 C 0.3666(5) 0.5589(3) 0.7585(7) 0.0439(15) Uani 1 1 d .
H22 H 0.4121 0.5571 0.8466 0.053 Uiso 1 1 calc R
C7 C 0.3215(5) 0.0799(3) 0.7116(9) 0.0488(16) Uani 1 1 d .
H7 H 0.3049 0.0442 0.6660 0.059 Uiso 1 1 calc R
C31 C 0.7041(4) 0.3280(3) 0.8843(7) 0.0406(14) Uani 1 1 d .
H31 H 0.7654 0.3383 0.8497 0.049 Uiso 1 1 calc R
C9 C 0.4176(5) 0.1354(3) 0.8941(7) 0.0461(15) Uani 1 1 d .
H9 H 0.4678 0.1380 0.9738 0.055 Uiso 1 1 calc R
C23 C 0.3394(6) 0.6113(3) 0.6967(10) 0.0514(17) Uani 1 1 d .
H23 H 0.3649 0.6449 0.7428 0.062 Uiso 1 1 calc R
C14 C -0.0831(5) 0.3451(3) 0.2168(7) 0.0570(19) Uani 1 1 d .
H14 H -0.1301 0.3578 0.1398 0.068 Uiso 1 1 calc R
C18 C 0.4547(4) 0.3825(2) 0.8395(6) 0.0350(13) Uani 1 1 d .
C8 C 0.3944(5) 0.0835(3) 0.8270(8) 0.0471(16) Uani 1 1 d .
H8 H 0.4283 0.0507 0.8601 0.057 Uiso 1 1 calc R
C33 C 0.0316(5) 0.3870(3) 0.7543(8) 0.0424(14) Uani 1 1 d .
O1 O -0.0474(3) 0.3795(2) 0.7688(6) 0.0629(14) Uani 1 1 d .
Rh1 Rh 0.16059(3) 0.400350(18) 0.74414(5) 0.0356(2) Uani 1 1 d .
C34 C 0.1426(5) 0.4672(3) 0.8588(8) 0.0496(16) Uani 1 1 d .
O2 O 0.1291(4) 0.5061(2) 0.9374(7) 0.0732(17) Uani 1 1 d .

loop_
_atom_site_aniso_label
_atom_site_aniso_U_11
_atom_site_aniso_U_22
_atom_site_aniso_U_33
_atom_site_aniso_U_23
_atom_site_aniso_U_13
_atom_site_aniso_U_12
N3 0.031(3) 0.031(3) 0.035(2) 0.0019(18) -0.0058(19) 0.0018(19)
N2 0.030(3) 0.035(3) 0.0306(19) 0.0024(18) -0.0052(17) 0.0007(19)
N1 0.029(2) 0.039(3) 0.033(2) 0.0027(19) -0.0077(18) -0.001(2)
C5 0.036(3) 0.031(3) 0.030(2) 0.004(2) 0.004(2) 0.000(2)
C1 0.027(3) 0.042(3) 0.028(2) 0.002(2) 0.000(2) -0.004(2)
C11 0.027(3) 0.046(3) 0.032(2) -0.003(2) -0.003(2) -0.001(2)
C3 0.029(3) 0.035(3) 0.029(2) -0.001(2) -0.001(2) -0.002(2)
C28 0.033(3) 0.038(3) 0.031(2) -0.001(2) -0.007(2) 0.001(2)
C21 0.032(3) 0.037(3) 0.039(3) -0.003(2) -0.002(2) 0.005(2)
C26 0.046(4) 0.032(3) 0.044(3) 0.002(2) -0.012(3) -0.002(3)
C15 0.038(4) 0.063(4) 0.038(3) 0.009(3) -0.002(3) 0.010(3)
C4 0.028(3) 0.036(3) 0.030(2) 0.001(2) -0.003(2) 0.003(2)
C6 0.042(4) 0.050(4) 0.042(3) 0.000(3) -0.002(3) 0.003(3)
C29 0.047(4) 0.037(3) 0.037(3) 0.002(2) -0.015(3) 0.002(3)
C20 0.038(3) 0.032(3) 0.035(3) -0.001(2) -0.006(2) 0.002(2)
C2 0.031(3) 0.038(3) 0.032(2) -0.001(2) -0.001(2) -0.004(2)
C12 0.030(3) 0.058(4) 0.039(3) -0.002(3) -0.004(2) -0.008(3)
C27 0.028(3) 0.037(3) 0.032(2) -0.006(2) -0.009(2) 0.001(2)
C32 0.031(3) 0.037(3) 0.040(3) 0.000(2) -0.008(2) -0.003(2)
C19 0.030(3) 0.037(3) 0.037(3) 0.000(2) -0.008(2) -0.003(2)
C30 0.034(3) 0.048(4) 0.048(3) -0.011(3) -0.016(3) 0.012(3)
C17 0.032(3) 0.036(3) 0.032(2) 0.000(2) -0.007(2) -0.001(2)
C16 0.035(3) 0.049(4) 0.032(2) 0.001(2) -0.003(2) 0.001(3)
C10 0.037(3) 0.038(3) 0.037(3) 0.000(2) 0.000(2) 0.005(3)
C24 0.062(5) 0.033(3) 0.062(4) 0.009(3) 0.006(4) 0.007(3)
C25 0.052(4) 0.047(4) 0.049(3) 0.012(3) -0.007(3) 0.009(3)
C13 0.030(3) 0.102(6) 0.040(3) -0.011(4) -0.006(3) -0.001(4)
C22 0.047(4) 0.041(4) 0.044(3) -0.009(3) -0.002(3) -0.001(3)
C7 0.050(4) 0.042(4) 0.054(3) -0.001(3) 0.007(3) -0.003(3)
C31 0.024(3) 0.048(4) 0.049(3) -0.012(3) -0.002(2) 0.004(3)
C9 0.043(4) 0.050(4) 0.045(3) 0.005(3) -0.007(3) 0.008(3)
C23 0.055(5) 0.036(4) 0.064(4) -0.011(3) 0.007(3) 0.002(3)
C14 0.042(4) 0.092(6) 0.036(3) 0.001(3) -0.012(3) 0.014(4)
C18 0.036(3) 0.037(3) 0.032(2) -0.003(2) -0.010(2) 0.002(3)
C8 0.047(4) 0.044(3) 0.050(3) 0.004(3) 0.005(3) 0.012(3)
C33 0.034(4) 0.051(4) 0.043(3) 0.001(3) 0.005(3) 0.013(3)
O1 0.031(3) 0.088(4) 0.069(3) -0.002(3) 0.000(2) 0.005(3)
Rh1 0.0299(3) 0.0398(3) 0.0368(3) 0.00070(18) -0.0062(2) 0.00565(18)
C34 0.038(4) 0.057(4) 0.054(3) -0.001(3) -0.010(3) 0.007(3)
O2 0.079(4) 0.059(3) 0.081(3) -0.024(3) -0.002(3) 0.020(3)

loop_
_atom_type_symbol
_atom_type_description
_atom_type_scat_dispersion_real
_atom_type_scat_dispersion_imag
_atom_type_scat_source
C C 0.0033 0.0016 'International Tables Vol C Tables 4.2.6.8 and 6.1.1.4'
H H 0.0000 0.0000 'International Tables Vol C Tables 4.2.6.8 and 6.1.1.4'
N N 0.0061 0.0033 'International Tables Vol C Tables 4.2.6.8 and 6.1.1.4'
O O 0.0106 0.0060 'International Tables Vol C Tables 4.2.6.8 and 6.1.1.4'
Rh Rh -1.1178 0.9187 'International Tables Vol C Tables 4.2.6.8 and 6.1.1.4'

loop_
_geom_angle_atom_site_label_1
_geom_angle_atom_site_label_2
_geom_angle_atom_site_label_3
_geom_angle
C20 N3 C17 105.4(5)
C20 N3 Rh1 131.4(4)
C17 N3 Rh1 121.1(4)
C4 N2 C17 124.3(5)
C1 N1 C4 106.8(5)
C1 N1 Rh1 129.9(4)
C4 N1 Rh1 119.1(3)
C10 C5 C6 118.5(5)
C10 C5 C3 122.1(5)
C6 C5 C3 119.5(5)
N1 C1 C2 110.2(4)
N1 C1 C11 122.4(5)
C2 C1 C11 127.1(5)
C12 C11 C16 118.0(5)
C12 C11 C1 120.5(5)
C16 C11 C1 121.4(5)
C2 C3 C4 105.6(5)
C2 C3 C5 126.6(5)
C4 C3 C5 127.8(4)
C29 C28 C27 119.9(6)
C29 C28 H28 120.1
C27 C28 H28 120.1
C22 C21 C26 118.5(5)
C22 C21 C20 121.3(5)
C26 C21 C20 120.1(5)
C25 C26 C21 119.8(5)
C25 C26 H26 120.1
C21 C26 H26 120.1
C14 C15 C16 120.2(7)
C14 C15 H15 119.9
C16 C15 H15 119.9
N2 C4 N1 125.6(5)
N2 C4 C3 125.4(5)
N1 C4 C3 108.5(4)
C7 C6 C5 120.2(6)
C7 C6 H6 119.9
C5 C6 H6 119.9
C30 C29 C28 120.5(6)
C30 C29 H29 119.8
C28 C29 H29 119.8
N3 C20 C19 111.5(5)
N3 C20 C21 121.3(5)
C19 C20 C21 127.1(5)
C3 C2 C1 108.8(5)
C3 C2 H2 125.6
C1 C2 H2 125.6
C13 C12 C11 120.7(6)
C13 C12 H12 119.7
C11 C12 H12 119.7
C32 C27 C28 118.5(5)
C32 C27 C18 120.3(5)
C28 C27 C18 121.2(5)
C31 C32 C27 120.8(6)
C31 C32 H32 119.6
C27 C32 H32 119.6
C18 C19 C20 107.0(5)
C18 C19 H19 126.5
C20 C19 H19 126.5
C31 C30 C29 120.1(5)
C31 C30 H30 120.0
C29 C30 H30 120.0
N2 C17 N3 125.9(5)
N2 C17 C18 124.3(5)
N3 C17 C18 109.4(5)
C15 C16 C11 121.4(6)
C15 C16 H16 119.3
C11 C16 H16 119.3
C9 C10 C5 120.1(5)
C9 C10 H10 119.9
C5 C10 H10 119.9
C25 C24 C23 121.0(6)
C25 C24 H24 119.5
C23 C24 H24 119.5
C24 C25 C26 120.6(6)
C24 C25 H25 119.7
C26 C25 H25 119.7
C12 C13 C14 119.7(6)
C12 C13 H13 120.1
C14 C13 H13 120.1
C21 C22 C23 121.6(6)
C21 C22 H22 119.2
C23 C22 H22 119.2
C6 C7 C8 120.9(7)
C6 C7 H7 119.6
C8 C7 H7 119.6
C30 C31 C32 120.2(6)
C30 C31 H31 119.9
C32 C31 H31 119.9
C10 C9 C8 121.0(6)
C10 C9 H9 119.5
C8 C9 H9 119.5
C22 C23 C24 118.6(6)
C22 C23 H23 120.7
C24 C23 H23 120.7
C15 C14 C13 119.9(6)
C15 C14 H14 120.0
C13 C14 H14 120.0
C19 C18 C17 106.6(5)
C19 C18 C27 127.5(5)
C17 C18 C27 125.7(5)
C7 C8 C9 119.3(6)
C7 C8 H8 120.4
C9 C8 H8 120.4
O1 C33 Rh1 176.6(6)
C34 Rh1 C33 88.7(3)
C34 Rh1 N3 93.8(2)
C33 Rh1 N3 173.8(2)
C34 Rh1 N1 173.0(2)
C33 Rh1 N1 93.4(2)
N3 Rh1 N1 83.42(18)
O2 C34 Rh1 175.4(7)

loop_
_geom_bond_atom_site_label_1
_geom_bond_atom_site_label_2
_geom_bond_distance
N3 C20 1.363(8)
N3 C17 1.395(7)
N3 Rh1 2.055(5)
N2 C4 1.318(7)
N2 C17 1.337(7)
N1 C1 1.351(7)
N1 C4 1.416(6)
N1 Rh1 2.064(5)
C5 C10 1.398(7)
C5 C6 1.407(8)
C5 C3 1.478(7)
C1 C2 1.414(8)
C1 C11 1.450(7)
C11 C12 1.405(8)
C11 C16 1.410(8)
C3 C2 1.374(7)
C3 C4 1.447(7)
C28 C29 1.392(8)
C28 C27 1.405(8)
C28 H28 0.9500
C21 C22 1.386(8)
C21 C26 1.418(7)
C21 C20 1.483(8)
C26 C25 1.376(8)
C26 H26 0.9500
C15 C14 1.372(10)
C15 C16 1.392(7)
C15 H15 0.9500
C6 C7 1.376(9)
C6 H6 0.9500
C29 C30 1.382(9)
C29 H29 0.9500
C20 C19 1.404(7)
C2 H2 0.9500
C12 C13 1.397(8)
C12 H12 0.9500
C27 C32 1.392(8)
C27 C18 1.483(7)
C32 C31 1.390(8)
C32 H32 0.9500
C19 C18 1.375(8)
C19 H19 0.9500
C30 C31 1.371(9)
C30 H30 0.9500
C17 C18 1.431(8)
C16 H16 0.9500
C10 C9 1.377(8)
C10 H10 0.9500
C24 C25 1.373(9)
C24 C23 1.391(10)
C24 H24 0.9500
C25 H25 0.9500
C13 C14 1.417(10)
C13 H13 0.9500
C22 C23 1.390(9)
C22 H22 0.9500
C7 C8 1.378(9)
C7 H7 0.9500
C31 H31 0.9500
C9 C8 1.382(9)
C9 H9 0.9500
C23 H23 0.9500
C14 H14 0.9500
C8 H8 0.9500
C33 O1 1.144(8)
C33 Rh1 1.859(7)
Rh1 C34 1.857(7)
C34 O2 1.137(8)
